data_2021248
loop_
_publ_author_name
'Fura, Gizaw D.'
'Long, Yong'
'Yan, Jun'
'Chen, Wei'
'Lin, Chang-Gen'
'Song, Yu-Fei'

_publ_section_title
;
 Synthesis, structural characterization and fluorescence enhancement of
 chromophore-modified polyoxometalates
;
_journal_coeditor_code JR3019
_journal_issue 11
_journal_name_full 'Acta Crystallographica Section C'
_journal_page_first
;
;
_journal_paper_doi 10.1107/S2053229618009361
_journal_volume 74
_journal_year 2018
_chemical_formula_iupac '(C16 H36 N)3 [Mo6 Mn O24 (C19 H18 N1)2], C2 H3 N'
_chemical_formula_moiety '3(C16 H36 N +), Mo6 Mn O24 C38 H34 N2 3-, C2 H3 N'
_chemical_formula_sum 'C88 H147 Mn Mo6 N6 O24'
_chemical_formula_weight 2303.69
_space_group_crystal_system monoclinic
_space_group_IT_number 14
_space_group_name_Hall '-P 2ybc'
_space_group_name_H-M_alt 'P 1 21/c 1'
_symmetry_space_group_name_Hall '-P 2ybc'
_symmetry_space_group_name_H-M 'P 1 21/c 1'
_atom_sites_solution_hydrogens geom
_audit_creation_method SHELXL-2014/7
_cell_angle_alpha 90
_cell_angle_beta 90.3210(10)
_cell_angle_gamma 90
_cell_formula_units_Z 4
_cell_length_a 15.2871(2)
_cell_length_b 25.6540(3)
_cell_length_c 24.9018(4)
_cell_measurement_reflns_used 23888
_cell_measurement_temperature 149(2)
_cell_measurement_theta_max 29.1251
_cell_measurement_theta_min 2.8839
_cell_volume 9765.7(2)
_computing_cell_refinement
;
CrysAlis PRO (Agilent, 2011)
;
_computing_data_collection
;
CrysAlis PRO (Agilent, 2011)
;
_computing_data_reduction
;
CrysAlis PRO (Agilent, 2011)
;
_computing_molecular_graphics
;
SHELXL2014 (Sheldrick, 2015b)
;
_computing_publication_material
;
SHELXL2014 (Sheldrick, 2015b)
;
_computing_structure_refinement
;
SHELXL2014 (Sheldrick, 2015b)
;
_computing_structure_solution
;
SHELXT2014 (Sheldrick, 2015a)
;
_diffrn_ambient_temperature 149(2)
_diffrn_detector_area_resol_mean 16.2141
_diffrn_measured_fraction_theta_full 0.999
_diffrn_measured_fraction_theta_max 0.986
_diffrn_measurement_device_type 'Agilent Xcalibur Eos Gemini'
_diffrn_measurement_method '\w scans'
_diffrn_radiation_type MoK\a
_diffrn_radiation_wavelength 0.71073
_diffrn_reflns_av_R_equivalents 0.0413
_diffrn_reflns_av_unetI/netI 0.0455
_diffrn_reflns_limit_h_max 17
_diffrn_reflns_limit_h_min -18
_diffrn_reflns_limit_k_max 31
_diffrn_reflns_limit_k_min -30
_diffrn_reflns_limit_l_max 30
_diffrn_reflns_limit_l_min -30
_diffrn_reflns_number 63584
_diffrn_reflns_theta_full 25.242
_diffrn_reflns_theta_max 25.500
_diffrn_reflns_theta_min 2.890
_diffrn_source 'fine-focus sealed tube'
_diffrn_standards_decay_% 0
_diffrn_standards_interval_count none
_diffrn_standards_interval_time none
_diffrn_standards_number none
_exptl_absorpt_coefficient_mu 0.943
_exptl_absorpt_correction_T_max 1.0
_exptl_absorpt_correction_T_min 0.98
_exptl_absorpt_correction_type multi-scan
_exptl_absorpt_process_details
;
(CrysAlis PRO; Agilent, 2011)
;
_exptl_crystal_colour yellow
_exptl_crystal_density_diffrn 1.567
_exptl_crystal_description Block
_exptl_crystal_F_000 4744
_exptl_crystal_size_max 0.1
_exptl_crystal_size_mid 0.1
_exptl_crystal_size_min 0.1
_refine_diff_density_max 1.884
_refine_diff_density_min -0.815
_refine_ls_extinction_method none
_refine_ls_goodness_of_fit_ref 0.616
_refine_ls_hydrogen_treatment constr
_refine_ls_matrix_type full
_refine_ls_number_parameters 1138
_refine_ls_number_reflns 18150
_refine_ls_number_restraints 51
_refine_ls_restrained_S_all 0.617
_refine_ls_R_factor_all 0.0616
_refine_ls_R_factor_gt 0.0455
_refine_ls_shift/su_max 0.001
_refine_ls_shift/su_mean 0.000
_refine_ls_structure_factor_coef Fsqd
_refine_ls_weighting_details 'w=1/[\s^2^(Fo^2^)+(0.0001P)^2^+272.2739P] where P=(Fo^2^+2Fc^2^)/3'
_refine_ls_weighting_scheme calc
_refine_ls_wR_factor_gt 0.0916
_refine_ls_wR_factor_ref 0.1062
_reflns_number_gt 15046
_reflns_number_total 18150
_reflns_threshold_expression 'I > 2\s(I)'
_cod_data_source_file jr3019sup1.cif
_cod_data_source_block 1
_cod_database_code 2021248
_shelx_space_group_comment
;
The symmetry employed for this shelxl refinement is uniquely defined
by the following loop, which should always be used as a source of
symmetry information in preference to the above space-group names.
They are only intended as comments.
;
_shelx_estimated_absorpt_t_min 0.98392
_shelx_estimated_absorpt_t_max 1.000

loop_
_space_group_symop_operation_xyz
'x, y, z'
'-x, y+1/2, -z+1/2'
'-x, -y, -z'
'x, -y-1/2, z-1/2'

loop_
_atom_site_type_symbol
_atom_site_label
_atom_site_fract_x
_atom_site_fract_y
_atom_site_fract_z
_atom_site_U_iso_or_equiv
_atom_site_adp_type
_atom_site_calc_flag
_atom_site_occupancy
Mo Mo1 0.99329(3) 0.49988(2) 0.63329(2) 0.01616(10) Uani d 1
Mo Mo2 0.87435(3) 0.41118(2) 0.56407(2) 0.01585(10) Uani d 1
Mo Mo3 1.11760(3) 0.58878(2) 0.57035(2) 0.01574(10) Uani d 1
Mo Mo4 0.37145(3) 0.91550(2) 0.43201(2) 0.01682(10) Uani d 1
Mo Mo5 0.35082(3) 0.93027(2) 0.56657(2) 0.01618(10) Uani d 1
Mo Mo6 0.51775(3) 0.98767(2) 0.36493(2) 0.01887(11) Uani d 1
Mn Mn1 1.0000 0.5000 0.5000 0.0098(2) Uani d 1
Mn Mn2 0.5000 1.0000 0.5000 0.0116(2) Uani d 1
O O1 1.0278(3) 0.45195(17) 0.67615(16) 0.0251(9) Uani d 1
O O2 0.9542(3) 0.54823(18) 0.67348(17) 0.0270(10) Uani d 1
O O3 1.1069(2) 0.52685(15) 0.61395(15) 0.0174(8) Uani d 1
O O4 0.8827(3) 0.47218(16) 0.60848(15) 0.0186(8) Uani d 1
O O5 0.9747(2) 0.54970(14) 0.55501(15) 0.0149(8) Uani d 1
O O6 0.7641(3) 0.40026(17) 0.56555(18) 0.0264(9) Uani d 1
O O7 0.9109(2) 0.37954(14) 0.49779(16) 0.0185(8) Uani d 1
O O8 1.2272(3) 0.60069(16) 0.57656(17) 0.0246(9) Uani d 1
O O9 1.0673(3) 0.63391(16) 0.61013(17) 0.0254(9) Uani d 1
O O10 1.0202(2) 0.45030(14) 0.55681(14) 0.0142(8) Uani d 1
O O11 0.8693(2) 0.47261(13) 0.49686(15) 0.0119(7) Uani d 1
O O12 0.9186(3) 0.36487(16) 0.60553(17) 0.0264(10) Uani d 1
O O13 0.4054(3) 0.86157(17) 0.39811(17) 0.0271(10) Uani d 1
O O14 0.3838(3) 0.89035(14) 0.50453(15) 0.0173(8) Uani d 1
O O15 0.2603(3) 0.91705(17) 0.42429(17) 0.0268(10) Uani d 1
O O16 0.2406(3) 0.93745(16) 0.55677(17) 0.0248(9) Uani d 1
O O17 0.3754(2) 0.98829(13) 0.49335(15) 0.0158(8) Uani d 1
O O18 0.4993(2) 0.95059(14) 0.56529(16) 0.0169(8) Uani d 1
O O19 0.3690(3) 0.99312(15) 0.60715(15) 0.0185(8) Uani d 1
O O20 0.5484(3) 0.93299(18) 0.33164(18) 0.0326(11) Uani d 1
O O21 0.3606(3) 0.88288(16) 0.61450(17) 0.0274(10) Uani d 1
O O22 0.4980(3) 1.03295(18) 0.31641(18) 0.0318(11) Uani d 1
O O23 0.3992(3) 0.97155(16) 0.38355(15) 0.0200(9) Uani d 1
O O24 0.5165(2) 0.94170(14) 0.44906(15) 0.0174(8) Uani d 1
C C1 1.1946(3) 0.4856(2) 0.5057(2) 0.0175(11) Uani d 1
H H1A 1.2281 0.4892 0.5387 0.021 Uiso calc 1
H H1B 1.2347 0.4894 0.4760 0.021 Uiso calc 1
C C2 1.0987(4) 0.4199(2) 0.5538(2) 0.0189(12) Uani d 1
H H2A 1.0830 0.3833 0.5543 0.023 Uiso calc 1
H H2B 1.1339 0.4267 0.5856 0.023 Uiso calc 1
C C3 0.8973(4) 0.5814(2) 0.5476(2) 0.0191(12) Uani d 1
H H3A 0.9147 0.6178 0.5470 0.023 Uiso calc 1
H H3B 0.8594 0.5765 0.5783 0.023 Uiso calc 1
C C4 1.1549(4) 0.4305(2) 0.5037(2) 0.0160(11) Uani d 1
C C5 1.2877(4) 0.3842(2) 0.4647(2) 0.0195(12) Uani d 1
H H5A 1.2720 0.4075 0.4355 0.023 Uiso calc 1
H H5B 1.2801 0.3487 0.4519 0.023 Uiso calc 1
C C6 1.3835(4) 0.3926(2) 0.4789(2) 0.0206(12) Uani d 1
C C7 1.4233(4) 0.3581(2) 0.5157(2) 0.0233(13) Uani d 1
C C8 1.3774(4) 0.3157(2) 0.5403(3) 0.0286(14) Uani d 1
H H8 1.3189 0.3102 0.5318 0.034 Uiso calc 1
C C9 1.4178(5) 0.2834(3) 0.5759(3) 0.0393(17) Uani d 1
H H9 1.3864 0.2562 0.5912 0.047 Uiso calc 1
C C10 1.5071(5) 0.2906(3) 0.5900(3) 0.0433(19) Uani d 1
H H10 1.5336 0.2685 0.6148 0.052 Uiso calc 1
C C11 1.5540(5) 0.3298(3) 0.5671(3) 0.0409(18) Uani d 1
H H11 1.6126 0.3341 0.5763 0.049 Uiso calc 1
C C12 1.5147(4) 0.3642(3) 0.5293(3) 0.0311(15) Uani d 1
C C13 1.5626(4) 0.4033(3) 0.5036(3) 0.0344(16) Uani d 1
H H13 1.6218 0.4066 0.5115 0.041 Uiso calc 1
C C14 1.5257(4) 0.4367(3) 0.4672(3) 0.0312(15) Uani d 1
C C15 1.5757(5) 0.4766(3) 0.4422(3) 0.0437(19) Uani d 1
H H15 1.6353 0.4787 0.4494 0.052 Uiso calc 1
C C16 1.5391(5) 0.5113(3) 0.4083(3) 0.046(2) Uani d 1
H H16 1.5735 0.5367 0.3921 0.056 Uiso calc 1
C C17 1.4488(5) 0.5090(3) 0.3974(3) 0.0423(18) Uani d 1
H H17 1.4236 0.5340 0.3751 0.051 Uiso calc 1
C C18 1.3976(5) 0.4712(3) 0.4187(2) 0.0299(15) Uani d 1
H H18 1.3385 0.4702 0.4097 0.036 Uiso calc 1
C C19 1.4327(4) 0.4326(2) 0.4551(2) 0.0237(13) Uani d 1
C C20 0.3210(4) 1.0331(2) 0.4837(3) 0.0211(13) Uani d 1
H H20A 0.2769 1.0349 0.5115 0.025 Uiso calc 1
H H20B 0.2910 1.0286 0.4496 0.025 Uiso calc 1
C C21 0.5827(4) 0.9040(2) 0.4634(2) 0.0220(13) Uani d 1
H H21A 0.6263 0.9032 0.4353 0.026 Uiso calc 1
H H21B 0.5558 0.8698 0.4649 0.026 Uiso calc 1
C C22 0.4337(4) 1.0884(2) 0.4346(2) 0.0211(12) Uani d 1
H H22A 0.3998 1.0852 0.4017 0.025 Uiso calc 1
H H22B 0.4611 1.1225 0.4345 0.025 Uiso calc 1
C C23 0.3710(4) 1.0853(2) 0.4826(2) 0.0180(12) Uani d 1
C C24 0.3218(4) 1.1796(2) 0.4748(3) 0.0281(14) Uani d 1
H H24A 0.3693 1.1870 0.4503 0.034 Uiso calc 1
H H24B 0.3407 1.1889 0.5108 0.034 Uiso calc 1
C C25 0.2413(4) 1.2118(2) 0.4591(3) 0.0284(15) Uani d 1
C C26 0.2253(5) 1.2231(3) 0.4053(3) 0.0336(16) Uani d 1
C C27 0.2776(6) 1.2040(3) 0.3623(3) 0.048(2) Uani d 1
H H27 0.3243 1.1820 0.3701 0.058 Uiso calc 1
C C28 0.2609(7) 1.2172(4) 0.3097(4) 0.062(2) Uani d 1
H H28 0.2967 1.2043 0.2827 0.074 Uiso calc 1
C C29 0.1905(7) 1.2500(4) 0.2961(4) 0.069(3) Uani d 1
H H29 0.1804 1.2589 0.2604 0.083 Uiso calc 1
C C30 0.1379(6) 1.2685(4) 0.3346(4) 0.058(2) Uani d 1
H H30 0.0914 1.2900 0.3250 0.070 Uiso calc 1
C C31 0.1515(5) 1.2557(3) 0.3906(3) 0.0402(18) Uani d 1
C C32 0.0968(5) 1.2741(3) 0.4303(4) 0.042(2) Uani d 1
H H32 0.0497 1.2951 0.4207 0.051 Uiso calc 1
C C33 0.1103(4) 1.2619(2) 0.4845(3) 0.0333(17) Uani d 1
C C34 0.0539(4) 1.2810(2) 0.5254(3) 0.0362(17) Uani d 1
H H34 0.0075 1.3027 0.5161 0.043 Uiso calc 1
C C35 0.0667(5) 1.2683(3) 0.5772(4) 0.044(2) Uani d 1
H H35 0.0292 1.2812 0.6033 0.053 Uiso calc 1
C C36 0.1374(5) 1.2352(3) 0.5925(3) 0.0439(19) Uani d 1
H H36 0.1449 1.2259 0.6283 0.053 Uiso calc 1
C C37 0.1940(5) 1.2171(3) 0.5549(3) 0.0363(17) Uani d 1
H H37 0.2404 1.1960 0.5657 0.044 Uiso calc 1
C C38 0.1843(4) 1.2294(2) 0.4996(3) 0.0285(14) Uani d 1
C C39 0.2105(5) 0.7388(2) 0.4737(2) 0.0316(15) Uani d 1
H H39A 0.2365 0.7047 0.4791 0.038 Uiso calc 1
H H39B 0.1486 0.7337 0.4668 0.038 Uiso calc 1
C C40 0.2509(5) 0.7631(3) 0.4244(2) 0.0355(16) Uani d 1
H H40A 0.2301 0.7986 0.4208 0.043 Uiso calc 1
H H40B 0.3139 0.7642 0.4290 0.043 Uiso calc 1
C C41 0.2292(5) 0.7334(3) 0.3740(2) 0.0400(18) Uani d 1
H H41A 0.1662 0.7325 0.3694 0.048 Uiso calc 1
H H41B 0.2493 0.6977 0.3780 0.048 Uiso calc 1
C C42 0.2700(5) 0.7568(3) 0.3243(3) 0.051(2) Uani d 1
H H42A 0.2510 0.7922 0.3204 0.076 Uiso calc 1
H H42B 0.2523 0.7371 0.2933 0.076 Uiso calc 1
H H42C 0.3326 0.7559 0.3277 0.076 Uiso calc 1
C C43 0.3165(4) 0.7764(2) 0.5397(3) 0.0361(17) Uani d 1
H H43A 0.3461 0.7918 0.5092 0.043 Uiso calc 1
H H43B 0.3207 0.8009 0.5692 0.043 Uiso calc 1
C C44 0.3651(4) 0.7273(3) 0.5555(3) 0.0419(18) Uani d 1
H H44A 0.3602 0.7020 0.5267 0.050 Uiso calc 1
H H44B 0.3383 0.7125 0.5872 0.050 Uiso calc 1
C C45 0.4611(5) 0.7378(4) 0.5669(3) 0.053(2) Uani d 1
H H45A 0.4924 0.7049 0.5666 0.064 Uiso calc 1
H H45B 0.4844 0.7592 0.5383 0.064 Uiso calc 1
C C46 0.4779(7) 0.7641(4) 0.6188(4) 0.078(3) Uani d 1
H H46A 0.4626 0.8003 0.6158 0.116 Uiso calc 1
H H46B 0.5387 0.7610 0.6279 0.116 Uiso calc 1
H H46C 0.4432 0.7481 0.6462 0.116 Uiso calc 1
C C47 0.1729(5) 0.7409(3) 0.5694(3) 0.0392(18) Uani d 1
H H47A 0.1134 0.7345 0.5575 0.047 Uiso calc 1
H H47B 0.2008 0.7072 0.5744 0.047 Uiso calc 1
C C48 0.1698(6) 0.7684(3) 0.6236(3) 0.059(3) Uani d 1
H H48A 0.2257 0.7851 0.6303 0.070 Uiso calc 1
H H48B 0.1255 0.7954 0.6222 0.070 Uiso calc 1
C C49 0.1497(6) 0.7318(3) 0.6699(3) 0.064(3) Uani d 1
H H49A 0.1369 0.7527 0.7014 0.077 Uiso calc 1
H H49B 0.0973 0.7122 0.6610 0.077 Uiso calc 1
C C50 0.2209(6) 0.6939(4) 0.6841(3) 0.066(2) Uani d 1
H H50A 0.2292 0.6701 0.6549 0.098 Uiso calc 1
H H50B 0.2048 0.6749 0.7157 0.098 Uiso calc 1
H H50C 0.2743 0.7126 0.6908 0.098 Uiso calc 1
C C51 0.1834(4) 0.8244(2) 0.5190(3) 0.044(2) Uani d 1
H H51A 0.1892 0.8423 0.5531 0.052 Uiso calc 1
H H51B 0.2186 0.8432 0.4931 0.052 Uiso calc 1
C C52 0.0888(5) 0.8274(3) 0.5012(4) 0.060(3) Uani d 1
H H52A 0.0523 0.8076 0.5256 0.072 Uiso calc 1
H H52B 0.0823 0.8129 0.4655 0.072 Uiso calc 1
C C53 0.0612(7) 0.8844(3) 0.5012(6) 0.086(4) Uani d 1
H H53A 0.0652 0.8983 0.5374 0.103 Uiso calc 1
H H53B 0.1001 0.9044 0.4785 0.103 Uiso calc 1
C C54 -0.0295(8) 0.8894(6) 0.4812(6) 0.138(7) Uani d 1
H H54A -0.0347 0.8724 0.4470 0.208 Uiso calc 1
H H54B -0.0440 0.9256 0.4775 0.208 Uiso calc 1
H H54C -0.0687 0.8733 0.5062 0.208 Uiso calc 1
C C55 0.3171(4) 0.9621(3) 0.2590(3) 0.0335(16) Uani d 1
H H55A 0.3648 0.9853 0.2684 0.040 Uiso calc 1
H H55B 0.3131 0.9359 0.2869 0.040 Uiso calc 1
C C56 0.3392(5) 0.9353(3) 0.2069(3) 0.0371(16) Uani d 1
H H56A 0.2893 0.9152 0.1945 0.045 Uiso calc 1
H H56B 0.3527 0.9612 0.1798 0.045 Uiso calc 1
C C57 0.4169(6) 0.8996(4) 0.2148(4) 0.065(3) Uani d 1
H H57A 0.4644 0.9192 0.2311 0.078 Uiso calc 1
H H57B 0.4010 0.8720 0.2395 0.078 Uiso calc 1
C C58 0.4475(8) 0.8764(5) 0.1644(5) 0.083(3) Uani d 1
H H58A 0.3983 0.8631 0.1445 0.124 Uiso calc 1
H H58B 0.4873 0.8484 0.1723 0.124 Uiso calc 1
H H58C 0.4768 0.9024 0.1435 0.124 Uiso calc 1
C C59 0.1537(4) 0.9588(3) 0.2490(3) 0.0296(14) Uani d 1
H H59A 0.1590 0.9435 0.2136 0.036 Uiso calc 1
H H59B 0.1018 0.9806 0.2486 0.036 Uiso calc 1
C C60 0.1390(5) 0.9153(3) 0.2887(3) 0.0378(17) Uani d 1
H H60A 0.1886 0.8917 0.2883 0.045 Uiso calc 1
H H60B 0.1340 0.9296 0.3246 0.045 Uiso calc 1
C C61 0.0556(5) 0.8855(3) 0.2742(3) 0.045(2) Uani d 1
H H61A 0.0066 0.9095 0.2747 0.054 Uiso calc 1
H H61B 0.0609 0.8720 0.2380 0.054 Uiso calc 1
C C62 0.0364(7) 0.8403(4) 0.3122(4) 0.073(3) Uani d 1
H H62A 0.0838 0.8157 0.3111 0.110 Uiso calc 1
H H62B -0.0168 0.8233 0.3012 0.110 Uiso calc 1
H H62C 0.0301 0.8533 0.3481 0.110 Uiso calc 1
C C63 0.2264(5) 1.0206(3) 0.3125(3) 0.0374(17) Uani d 1
H H63A 0.2229 0.9943 0.3403 0.045 Uiso calc 1
H H63B 0.2800 1.0401 0.3184 0.045 Uiso calc 1
C C64 0.1496(5) 1.0575(3) 0.3186(3) 0.0436(19) Uani d 1
H H64A 0.0964 1.0398 0.3074 0.052 Uiso calc 1
H H64B 0.1578 1.0873 0.2953 0.052 Uiso calc 1
C C65 0.1396(6) 1.0763(4) 0.3767(3) 0.064(3) Uani d 1
H H65A 0.0980 1.1048 0.3785 0.077 Uiso calc 1
H H65B 0.1954 1.0883 0.3908 0.077 Uiso calc 1
C C66 0.1047(12) 1.0267(7) 0.4106(7) 0.140(6) Uani d 1
H H66A 0.1530 1.0043 0.4194 0.209 Uiso calc 1
H H66B 0.0628 1.0077 0.3894 0.209 Uiso calc 1
H H66C 0.0775 1.0386 0.4430 0.209 Uiso calc 1
C C67 0.2325(5) 1.0336(3) 0.2128(3) 0.0322(15) Uani d 1
H H67A 0.2337 1.0148 0.1789 0.039 Uiso calc 1
H H67B 0.1779 1.0528 0.2139 0.039 Uiso calc 1
C C68 0.3072(5) 1.0724(3) 0.2132(3) 0.0401(18) Uani d 1
H H68A 0.3624 1.0538 0.2115 0.048 Uiso calc 1
H H68B 0.3063 1.0921 0.2464 0.048 Uiso calc 1
C C69 0.3002(5) 1.1095(3) 0.1659(3) 0.0383(17) Uani d 1
H H69A 0.3533 1.1301 0.1642 0.046 Uiso calc 1
H H69B 0.2963 1.0893 0.1331 0.046 Uiso calc 1
C C70 0.2221(5) 1.1462(3) 0.1683(3) 0.0429(19) Uani d 1
H H70A 0.1690 1.1264 0.1660 0.064 Uiso calc 1
H H70B 0.2247 1.1703 0.1389 0.064 Uiso calc 1
H H70C 0.2234 1.1651 0.2016 0.064 Uiso calc 1
C C71 0.2026(5) 0.5300(4) 0.1870(3) 0.055(2) Uani d 1
H H71A 0.2001 0.5592 0.1622 0.066 Uiso calc 1
H H71B 0.2503 0.5077 0.1757 0.066 Uiso calc 1
C C72 0.1180(6) 0.4995(4) 0.1814(4) 0.072(3) Uani d 1
H H72A 0.1128 0.4754 0.2112 0.086 Uiso calc 1
H H72B 0.0688 0.5233 0.1827 0.086 Uiso calc 1
C C73 0.1155(9) 0.4695(6) 0.1289(4) 0.118(6) Uani d 1
H H73A 0.0568 0.4560 0.1239 0.142 Uiso calc 1
H H73B 0.1266 0.4938 0.0999 0.142 Uiso calc 1
C C74 0.1783(10) 0.4250(7) 0.1236(7) 0.178(11) Uani d 1
H H74A 0.2372 0.4378 0.1260 0.266 Uiso calc 1
H H74B 0.1695 0.4082 0.0895 0.266 Uiso calc 1
H H74C 0.1684 0.4003 0.1519 0.266 Uiso calc 1
C C75 0.2316(6) 0.5063(3) 0.2821(3) 0.049(2) Uani d 1
H H75A 0.2427 0.5211 0.3173 0.059 Uiso calc 1
H H75B 0.1750 0.4894 0.2835 0.059 Uiso calc 1
C C76 0.2994(6) 0.4646(4) 0.2726(5) 0.082(3) Uani d 1
H H76A 0.3558 0.4761 0.2862 0.098 Uiso calc 1
H H76B 0.3050 0.4581 0.2344 0.098 Uiso calc 1
C C77 0.2716(10) 0.4149(4) 0.3013(5) 0.125(6) Uani d 1
H H77A 0.2470 0.4251 0.3355 0.149 Uiso calc 1
H H77B 0.2245 0.3996 0.2803 0.149 Uiso calc 1
C C78 0.3360(10) 0.3735(6) 0.3120(8) 0.152(7) Uani d 1
H H78A 0.3647 0.3642 0.2792 0.227 Uiso calc 1
H H78B 0.3067 0.3435 0.3263 0.227 Uiso calc 1
H H78C 0.3786 0.3858 0.3375 0.227 Uiso calc 1
C C79 0.1508(6) 0.5858(3) 0.2613(4) 0.058(3) Uani d 1
H H79A 0.1646 0.5981 0.2972 0.070 Uiso calc 1
H H79B 0.0979 0.5651 0.2636 0.070 Uiso calc 1
C C80 0.1326(7) 0.6324(4) 0.2261(6) 0.100(4) Uani d 1
H H80A 0.1522 0.6244 0.1901 0.120 Uiso calc 1
H H80B 0.1677 0.6614 0.2391 0.120 Uiso calc 1
C C81 0.0380(7) 0.6502(5) 0.2228(5) 0.091(3) Uani d 1
H H81A 0.0291 0.6737 0.1928 0.109 Uiso calc 1
H H81B -0.0012 0.6207 0.2190 0.109 Uiso calc 1
C C82 0.0243(11) 0.6770(5) 0.2742(4) 0.124(6) Uani d 1
H H82A 0.0035 0.6526 0.3003 0.185 Uiso calc 1
H H82B -0.0182 0.7043 0.2694 0.185 Uiso calc 1
H H82C 0.0785 0.6919 0.2864 0.185 Uiso calc 1
C C83 0.3098(5) 0.5802(3) 0.2375(3) 0.0440(19) Uani d 1
H H83A 0.3546 0.5557 0.2264 0.053 Uiso calc 1
H H83B 0.3036 0.6059 0.2092 0.053 Uiso calc 1
C C84 0.3411(5) 0.6076(3) 0.2878(3) 0.052(2) Uani d 1
H H84A 0.3074 0.6393 0.2928 0.062 Uiso calc 1
H H84B 0.3309 0.5852 0.3186 0.062 Uiso calc 1
C C85 0.4362(6) 0.6210(4) 0.2855(4) 0.068(3) Uani d 1
H H85A 0.4695 0.5894 0.2795 0.081 Uiso calc 1
H H85B 0.4542 0.6352 0.3199 0.081 Uiso calc 1
C C86 0.4580(7) 0.6594(4) 0.2424(4) 0.086(4) Uani d 1
H H86A 0.4471 0.6441 0.2079 0.129 Uiso calc 1
H H86B 0.5186 0.6689 0.2453 0.129 Uiso calc 1
H H86C 0.4223 0.6900 0.2465 0.129 Uiso calc 1
C C88 0.4542(10) 0.1903(5) 0.6975(6) 0.104(5) Uani d 1
H H88A 0.4627 0.1652 0.7256 0.156 Uiso calc 1
H H88B 0.4746 0.2238 0.7094 0.156 Uiso calc 1
H H88C 0.4864 0.1799 0.6663 0.156 Uiso calc 1
C C89 0.3682(12) 0.1934(8) 0.6850(8) 0.161(9) Uani d 1
N N1 1.2276(3) 0.39318(19) 0.5097(2) 0.0213(11) Uani d 1
H H1 1.2348 0.3767 0.5394 0.026 Uiso calc 1
N N2 0.3008(3) 1.12401(18) 0.4728(2) 0.0216(11) Uani d 1
H H2 0.2482 1.1139 0.4661 0.026 Uiso calc 1
N N3 0.2208(3) 0.76992(19) 0.5252(2) 0.0356(14) Uani d 1
N N4 0.2245(3) 0.5511(2) 0.2424(2) 0.0380(15) Uani d 1
N N5 0.2323(4) 0.9936(2) 0.2585(2) 0.0282(12) Uani d 1
N N6 0.2932(14) 0.1903(8) 0.6760(8) 0.182(7) Uiso d 1

loop_
_atom_site_aniso_label
_atom_site_aniso_U_11
_atom_site_aniso_U_22
_atom_site_aniso_U_33
_atom_site_aniso_U_12
_atom_site_aniso_U_13
_atom_site_aniso_U_23
Mo1 0.0153(2) 0.0221(2) 0.0110(2) -0.00164(19) -0.00041(18) 0.00061(19)
Mo2 0.0145(2) 0.0169(2) 0.0161(2) -0.00356(18) -0.00020(19) 0.00444(19)
Mo3 0.0160(2) 0.0153(2) 0.0158(2) -0.00304(19) -0.00302(19) -0.00195(19)
Mo4 0.0182(2) 0.0184(2) 0.0138(2) -0.00593(19) -0.00121(19) -0.00076(19)
Mo5 0.0193(2) 0.0147(2) 0.0146(2) -0.00472(19) 0.00278(19) -0.00173(19)
Mo6 0.0223(3) 0.0227(3) 0.0116(2) -0.0074(2) 0.00040(19) -0.00134(19)
Mn1 0.0086(5) 0.0105(5) 0.0103(5) -0.0005(4) -0.0010(4) 0.0015(4)
Mn2 0.0119(5) 0.0118(5) 0.0110(5) -0.0028(4) -0.0004(4) -0.0003(4)
O1 0.022(2) 0.034(2) 0.019(2) -0.0062(19) -0.0055(17) 0.0115(18)
O2 0.026(2) 0.034(2) 0.021(2) -0.0026(19) 0.0024(18) -0.0077(19)
O3 0.017(2) 0.021(2) 0.0140(19) -0.0002(16) -0.0025(15) -0.0026(16)
O4 0.0163(19) 0.027(2) 0.0125(19) -0.0022(17) 0.0016(16) 0.0023(16)
O5 0.0117(18) 0.0158(19) 0.017(2) 0.0030(15) -0.0005(15) 0.0001(15)
O6 0.021(2) 0.031(2) 0.028(2) -0.0079(18) -0.0014(18) 0.0032(19)
O7 0.021(2) 0.0129(19) 0.021(2) -0.0024(15) -0.0024(17) 0.0004(16)
O8 0.023(2) 0.025(2) 0.026(2) -0.0066(18) -0.0043(18) -0.0008(18)
O9 0.029(2) 0.020(2) 0.027(2) 0.0009(18) -0.0008(19) -0.0053(18)
O10 0.0129(18) 0.0161(18) 0.0135(19) 0.0027(15) 0.0023(15) 0.0036(15)
O11 0.0080(17) 0.0130(17) 0.0146(18) 0.0021(14) -0.0010(14) 0.0039(15)
O12 0.031(2) 0.024(2) 0.025(2) -0.0042(19) 0.0001(19) 0.0115(18)
O13 0.033(2) 0.027(2) 0.022(2) -0.0059(19) 0.0046(19) -0.0056(18)
O14 0.024(2) 0.0103(17) 0.017(2) -0.0028(16) 0.0013(17) -0.0020(15)
O15 0.020(2) 0.034(2) 0.026(2) -0.0050(19) -0.0037(18) 0.0026(19)
O16 0.023(2) 0.021(2) 0.030(2) -0.0032(18) 0.0021(18) -0.0081(18)
O17 0.0174(19) 0.0110(18) 0.019(2) 0.0016(15) -0.0007(16) 0.0002(15)
O18 0.0152(19) 0.0158(18) 0.020(2) 0.0037(15) -0.0025(16) -0.0029(16)
O19 0.017(2) 0.020(2) 0.018(2) -0.0028(16) 0.0049(16) -0.0038(16)
O20 0.039(3) 0.034(3) 0.025(2) -0.011(2) 0.007(2) -0.011(2)
O21 0.044(3) 0.019(2) 0.019(2) -0.006(2) 0.0042(19) -0.0018(17)
O22 0.037(3) 0.035(3) 0.023(2) -0.011(2) -0.004(2) 0.008(2)
O23 0.020(2) 0.026(2) 0.014(2) -0.0039(17) -0.0032(16) -0.0014(16)
O24 0.0169(19) 0.0170(19) 0.018(2) -0.0013(16) -0.0012(16) 0.0046(16)
C1 0.010(2) 0.020(3) 0.023(3) 0.000(2) -0.002(2) -0.001(2)
C2 0.020(3) 0.019(3) 0.017(3) 0.003(2) 0.005(2) 0.006(2)
C3 0.018(3) 0.017(3) 0.022(3) 0.005(2) -0.003(2) -0.002(2)
C4 0.017(3) 0.011(2) 0.020(3) 0.002(2) 0.001(2) 0.000(2)
C5 0.015(3) 0.022(3) 0.022(3) 0.000(2) 0.000(2) -0.002(2)
C6 0.016(3) 0.025(3) 0.020(3) 0.003(2) 0.002(2) -0.005(2)
C7 0.018(3) 0.028(3) 0.024(3) 0.004(2) 0.000(2) -0.005(3)
C8 0.026(3) 0.029(3) 0.031(3) 0.010(3) -0.002(3) -0.004(3)
C9 0.045(4) 0.038(4) 0.034(4) 0.013(3) -0.003(3) 0.002(3)
C10 0.041(4) 0.056(5) 0.033(4) 0.019(4) -0.013(3) 0.006(4)
C11 0.029(4) 0.059(5) 0.034(4) 0.013(3) -0.012(3) -0.008(4)
C12 0.021(3) 0.040(4) 0.032(4) 0.010(3) -0.005(3) -0.010(3)
C13 0.016(3) 0.045(4) 0.042(4) 0.000(3) -0.001(3) -0.009(3)
C14 0.021(3) 0.038(4) 0.035(4) -0.004(3) 0.003(3) -0.009(3)
C15 0.027(4) 0.055(5) 0.049(5) -0.016(3) 0.009(3) -0.014(4)
C16 0.046(5) 0.044(5) 0.050(5) -0.020(4) 0.016(4) -0.002(4)
C17 0.054(5) 0.032(4) 0.041(4) -0.010(4) 0.006(4) 0.002(3)
C18 0.032(4) 0.037(4) 0.021(3) -0.002(3) 0.002(3) -0.002(3)
C19 0.019(3) 0.028(3) 0.024(3) -0.004(3) 0.003(2) -0.009(3)
C20 0.018(3) 0.014(3) 0.031(3) 0.000(2) -0.003(2) 0.001(2)
C21 0.018(3) 0.023(3) 0.025(3) 0.005(2) -0.002(2) -0.001(2)
C22 0.021(3) 0.017(3) 0.026(3) 0.005(2) 0.000(3) 0.002(2)
C23 0.018(3) 0.013(3) 0.023(3) 0.002(2) -0.004(2) -0.001(2)
C24 0.024(3) 0.021(3) 0.039(4) 0.002(3) -0.006(3) -0.002(3)
C25 0.023(3) 0.015(3) 0.048(4) 0.000(3) -0.004(3) -0.002(3)
C26 0.029(4) 0.023(3) 0.049(4) 0.001(3) -0.011(3) -0.002(3)
C27 0.048(5) 0.045(5) 0.051(5) 0.006(4) -0.005(4) -0.009(4)
C28 0.066(6) 0.073(7) 0.046(5) 0.006(5) -0.003(5) -0.003(5)
C29 0.066(6) 0.093(8) 0.048(6) 0.006(6) -0.014(5) 0.010(5)
C30 0.052(5) 0.054(5) 0.068(6) 0.011(4) -0.026(5) 0.013(5)
C31 0.039(4) 0.023(3) 0.058(5) 0.003(3) -0.011(4) 0.001(3)
C32 0.030(4) 0.019(3) 0.077(6) 0.003(3) -0.023(4) 0.002(4)
C33 0.022(3) 0.011(3) 0.067(5) -0.001(2) -0.001(3) -0.006(3)
C34 0.024(3) 0.016(3) 0.069(5) 0.001(3) -0.001(3) -0.011(3)
C35 0.034(4) 0.028(4) 0.070(6) -0.002(3) 0.011(4) -0.015(4)
C36 0.046(5) 0.039(4) 0.046(5) -0.009(4) 0.006(4) -0.003(3)
C37 0.028(4) 0.024(3) 0.057(5) -0.001(3) -0.005(3) 0.000(3)
C38 0.026(3) 0.013(3) 0.046(4) -0.005(2) -0.005(3) -0.001(3)
C39 0.034(4) 0.020(3) 0.040(4) -0.005(3) 0.009(3) -0.003(3)
C40 0.033(4) 0.028(3) 0.046(4) -0.002(3) 0.010(3) 0.002(3)
C41 0.039(4) 0.041(4) 0.040(4) 0.001(3) -0.003(3) 0.013(3)
C42 0.048(5) 0.057(5) 0.046(5) 0.002(4) 0.006(4) 0.017(4)
C43 0.036(4) 0.027(4) 0.045(4) -0.017(3) 0.013(3) -0.014(3)
C44 0.041(4) 0.039(4) 0.046(5) -0.006(3) 0.010(4) 0.002(3)
C45 0.050(5) 0.066(6) 0.042(5) -0.010(4) 0.014(4) -0.008(4)
C46 0.071(7) 0.071(7) 0.091(9) -0.002(6) 0.002(6) -0.003(6)
C47 0.043(4) 0.026(3) 0.048(5) -0.016(3) 0.021(4) -0.013(3)
C48 0.073(6) 0.041(5) 0.061(6) -0.019(4) 0.035(5) -0.030(4)
C49 0.092(7) 0.046(5) 0.055(6) -0.029(4) 0.043(5) -0.031(4)
C50 0.094(7) 0.068(6) 0.034(5) -0.031(4) 0.020(5) -0.018(4)
C51 0.040(4) 0.017(3) 0.075(6) -0.008(3) 0.016(4) -0.012(3)
C52 0.040(5) 0.040(4) 0.100(7) -0.005(4) 0.015(5) -0.013(5)
C53 0.073(7) 0.052(5) 0.132(10) 0.019(5) -0.033(7) -0.028(7)
C54 0.159(15) 0.142(14) 0.114(12) 0.091(12) -0.050(11) -0.037(10)
C55 0.031(4) 0.038(4) 0.032(4) 0.003(3) -0.013(3) 0.000(3)
C56 0.035(4) 0.040(4) 0.036(4) 0.004(3) -0.001(3) -0.002(3)
C57 0.062(6) 0.070(7) 0.062(6) 0.026(5) -0.015(5) -0.019(5)
C58 0.079(8) 0.075(8) 0.094(9) 0.012(6) -0.001(7) -0.004(7)
C59 0.030(3) 0.036(4) 0.023(3) -0.001(3) -0.007(3) -0.003(3)
C60 0.054(5) 0.036(4) 0.024(3) 0.003(4) -0.006(3) 0.005(3)
C61 0.052(5) 0.038(4) 0.045(5) 0.003(4) 0.017(4) 0.009(4)
C62 0.087(8) 0.049(6) 0.084(8) -0.002(5) 0.023(6) 0.020(5)
C63 0.042(4) 0.040(4) 0.030(4) 0.005(3) -0.020(3) -0.005(3)
C64 0.042(4) 0.050(5) 0.038(4) 0.013(4) -0.013(3) -0.010(4)
C65 0.055(6) 0.093(7) 0.045(5) 0.022(5) -0.016(4) -0.038(4)
C66 0.146(16) 0.136(13) 0.137(15) -0.002(12) 0.024(12) 0.005(10)
C67 0.031(4) 0.039(4) 0.026(3) -0.001(3) -0.011(3) 0.003(3)
C68 0.028(4) 0.040(4) 0.052(5) -0.002(3) -0.014(3) 0.005(4)
C69 0.035(4) 0.033(4) 0.046(5) -0.004(3) -0.003(3) 0.003(3)
C70 0.053(5) 0.034(4) 0.041(4) 0.006(4) -0.012(4) 0.000(3)
C71 0.042(5) 0.099(7) 0.024(4) -0.020(5) 0.006(3) 0.008(4)
C72 0.040(5) 0.116(9) 0.060(6) -0.026(6) 0.011(4) 0.022(6)
C73 0.101(10) 0.199(17) 0.055(7) -0.111(12) -0.005(7) 0.010(9)
C74 0.122(14) 0.24(2) 0.175(18) -0.112(15) 0.080(13) -0.125(17)
C75 0.067(6) 0.047(5) 0.034(4) 0.021(4) 0.000(4) 0.007(4)
C76 0.063(7) 0.071(6) 0.112(9) 0.034(5) -0.032(6) -0.033(5)
C77 0.232(17) 0.060(6) 0.080(9) 0.058(7) -0.066(10) -0.009(5)
C78 0.129(14) 0.102(11) 0.22(2) 0.050(9) -0.037(14) -0.030(13)
C79 0.057(5) 0.052(5) 0.066(6) 0.023(4) 0.037(5) 0.029(4)
C80 0.095(6) 0.076(6) 0.128(8) 0.016(6) 0.021(6) 0.049(6)
C81 0.091(5) 0.089(7) 0.092(6) 0.008(6) -0.004(6) -0.007(5)
C82 0.205(17) 0.118(11) 0.049(6) 0.043(11) 0.041(9) 0.042(5)
C83 0.048(5) 0.060(5) 0.024(4) 0.004(4) 0.010(3) -0.012(3)
C84 0.073(6) 0.053(5) 0.028(4) 0.014(5) 0.000(4) -0.008(4)
C85 0.081(7) 0.073(7) 0.050(6) 0.002(6) -0.004(5) -0.025(5)
C86 0.069(7) 0.115(10) 0.076(8) -0.040(7) 0.008(6) -0.045(7)
C88 0.147(14) 0.052(7) 0.113(11) 0.002(8) 0.030(10) 0.017(7)
C89 0.094(12) 0.22(2) 0.165(17) -0.005(13) -0.018(11) 0.147(16)
N1 0.018(2) 0.021(2) 0.025(3) 0.009(2) 0.003(2) 0.005(2)
N2 0.012(2) 0.017(2) 0.036(3) -0.0003(19) -0.007(2) 0.000(2)
N3 0.040(3) 0.020(3) 0.047(4) -0.011(3) 0.016(3) -0.011(3)
N4 0.033(3) 0.058(4) 0.023(3) 0.010(3) 0.013(2) 0.010(3)
N5 0.028(3) 0.035(3) 0.021(3) 0.001(2) -0.009(2) -0.001(2)

loop_
_atom_type_symbol
_atom_type_description
_atom_type_scat_dispersion_real
_atom_type_scat_dispersion_imag
_atom_type_scat_source
Mo Mo -1.6832 0.6857 'International Tables Vol C Tables 4.2.6.8 and 6.1.1.4'
Mn Mn 0.3368 0.7283 'International Tables Vol C Tables 4.2.6.8 and 6.1.1.4'
O O 0.0106 0.0060 'International Tables Vol C Tables 4.2.6.8 and 6.1.1.4'
C C 0.0033 0.0016 'International Tables Vol C Tables 4.2.6.8 and 6.1.1.4'
N N 0.0061 0.0033 'International Tables Vol C Tables 4.2.6.8 and 6.1.1.4'
H H 0.0000 0.0000 'International Tables Vol C Tables 4.2.6.8 and 6.1.1.4'

loop_
_geom_angle_atom_site_label_1
_geom_angle_atom_site_label_2
_geom_angle_atom_site_label_3
_geom_angle_site_symmetry_1
_geom_angle_site_symmetry_3
_geom_angle
_geom_angle_publ_flag
O2 Mo1 O1 . . 105.4(2) ?
O2 Mo1 O4 . . 98.42(19) ?
O1 Mo1 O4 . . 101.63(18) ?
O2 Mo1 O3 . . 101.79(19) ?
O1 Mo1 O3 . . 97.95(18) ?
O4 Mo1 O3 . . 146.91(15) ?
O2 Mo1 O10 . . 160.40(18) ?
O1 Mo1 O10 . . 93.57(17) ?
O4 Mo1 O10 . . 72.30(14) ?
O3 Mo1 O10 . . 80.13(14) ?
O2 Mo1 O5 . . 92.88(18) ?
O1 Mo1 O5 . . 161.02(18) ?
O4 Mo1 O5 . . 80.39(14) ?
O3 Mo1 O5 . . 72.72(14) ?
O10 Mo1 O5 . . 68.86(12) ?
O6 Mo2 O12 . . 105.1(2) ?
O6 Mo2 O4 . . 100.57(19) ?
O12 Mo2 O4 . . 101.17(19) ?
O6 Mo2 O7 . . 103.89(19) ?
O12 Mo2 O7 . . 96.26(19) ?
O4 Mo2 O7 . . 144.99(16) ?
O6 Mo2 O11 . . 95.66(17) ?
O12 Mo2 O11 . . 157.92(17) ?
O4 Mo2 O11 . . 82.10(15) ?
O7 Mo2 O11 . . 70.96(14) ?
O6 Mo2 O10 . . 164.93(17) ?
O12 Mo2 O10 . . 88.40(17) ?
O4 Mo2 O10 . . 69.61(14) ?
O7 Mo2 O10 . . 80.87(14) ?
O11 Mo2 O10 . . 72.13(12) ?
O9 Mo3 O8 . . 105.7(2) ?
O9 Mo3 O7 . 3_766 97.14(19) ?
O8 Mo3 O7 . 3_766 102.73(18) ?
O9 Mo3 O3 . . 101.04(18) ?
O8 Mo3 O3 . . 100.50(18) ?
O7 Mo3 O3 3_766 . 145.25(16) ?
O9 Mo3 O11 . 3_766 157.51(17) ?
O8 Mo3 O11 . 3_766 95.66(16) ?
O7 Mo3 O11 3_766 3_766 70.72(14) ?
O3 Mo3 O11 . 3_766 81.63(14) ?
O9 Mo3 O5 . . 87.93(17) ?
O8 Mo3 O5 . . 165.29(17) ?
O7 Mo3 O5 3_766 . 80.65(14) ?
O3 Mo3 O5 . . 70.76(14) ?
O11 Mo3 O5 3_766 . 71.73(12) ?
O13 Mo4 O15 . . 105.6(2) ?
O13 Mo4 O14 . . 99.44(18) ?
O15 Mo4 O14 . . 101.86(18) ?
O13 Mo4 O23 . . 103.14(19) ?
O15 Mo4 O23 . . 97.72(19) ?
O14 Mo4 O23 . . 144.77(16) ?
O13 Mo4 O24 . . 91.86(18) ?
O15 Mo4 O24 . . 161.55(18) ?
O14 Mo4 O24 . . 80.74(15) ?
O23 Mo4 O24 . . 71.90(15) ?
O13 Mo4 O17 . . 159.36(18) ?
O15 Mo4 O17 . . 94.28(17) ?
O14 Mo4 O17 . . 70.35(14) ?
O23 Mo4 O17 . . 79.28(15) ?
O24 Mo4 O17 . . 69.18(13) ?
O21 Mo5 O16 . . 105.0(2) ?
O21 Mo5 O19 . . 102.57(18) ?
O16 Mo5 O19 . . 97.13(18) ?
O21 Mo5 O14 . . 99.19(18) ?
O16 Mo5 O14 . . 101.85(18) ?
O19 Mo5 O14 . . 146.20(16) ?
O21 Mo5 O18 . . 94.99(19) ?
O16 Mo5 O18 . . 158.88(17) ?
O19 Mo5 O18 . . 71.41(14) ?
O14 Mo5 O18 . . 81.27(15) ?
O21 Mo5 O17 . . 164.55(18) ?
O16 Mo5 O17 . . 89.03(17) ?
O19 Mo5 O17 . . 81.68(15) ?
O14 Mo5 O17 . . 71.04(14) ?
O18 Mo5 O17 . . 72.07(13) ?
O22 Mo6 O20 . . 105.4(2) ?
O22 Mo6 O23 . . 98.9(2) ?
O20 Mo6 O23 . . 101.7(2) ?
O22 Mo6 O19 . 3_676 103.7(2) ?
O20 Mo6 O19 . 3_676 97.9(2) ?
O23 Mo6 O19 . 3_676 144.72(16) ?
O22 Mo6 O18 . 3_676 92.56(19) ?
O20 Mo6 O18 . 3_676 160.72(19) ?
O23 Mo6 O18 . 3_676 81.88(15) ?
O19 Mo6 O18 3_676 3_676 70.49(14) ?
O22 Mo6 O24 . . 162.01(19) ?
O20 Mo6 O24 . . 91.36(19) ?
O23 Mo6 O24 . . 70.81(15) ?
O19 Mo6 O24 3_676 . 79.78(15) ?
O18 Mo6 O24 3_676 . 71.77(13) ?
O5 Mn1 O5 3_766 . 180.00(15) ?
O5 Mn1 O10 3_766 3_766 87.00(15) ?
O5 Mn1 O10 . 3_766 93.00(15) ?
O5 Mn1 O10 3_766 . 93.00(15) ?
O5 Mn1 O10 . . 87.00(15) y
O10 Mn1 O10 3_766 . 180.0 ?
O5 Mn1 O11 3_766 . 86.96(15) ?
O5 Mn1 O11 . . 93.04(15) y
O10 Mn1 O11 3_766 . 92.58(14) ?
O10 Mn1 O11 . . 87.42(14) y
O5 Mn1 O11 3_766 3_766 93.04(15) ?
O5 Mn1 O11 . 3_766 86.96(15) ?
O10 Mn1 O11 3_766 3_766 87.42(14) ?
O10 Mn1 O11 . 3_766 92.58(14) ?
O11 Mn1 O11 . 3_766 180.0 ?
O17 Mn2 O17 3_676 . 180.0 ?
O17 Mn2 O24 3_676 . 92.49(15) ?
O17 Mn2 O24 . . 87.51(15) y
O17 Mn2 O24 3_676 3_676 87.51(15) ?
O17 Mn2 O24 . 3_676 92.49(15) ?
O24 Mn2 O24 . 3_676 180.0 ?
O17 Mn2 O18 3_676 . 92.15(15) ?
O17 Mn2 O18 . . 87.85(15) y
O24 Mn2 O18 . . 92.41(15) y
O24 Mn2 O18 3_676 . 87.58(15) ?
O17 Mn2 O18 3_676 3_676 87.85(15) ?
O17 Mn2 O18 . 3_676 92.15(15) ?
O24 Mn2 O18 . 3_676 87.59(15) ?
O24 Mn2 O18 3_676 3_676 92.42(15) ?
O18 Mn2 O18 . 3_676 180.0 ?
Mo1 O3 Mo3 . . 120.9(2) ?
Mo2 O4 Mo1 . . 122.6(2) ?
C3 O5 Mn1 . . 116.9(3) ?
C3 O5 Mo1 . . 120.5(3) ?
Mn1 O5 Mo1 . . 101.99(15) ?
C3 O5 Mo3 . . 121.4(3) ?
Mn1 O5 Mo3 . . 101.67(15) ?
Mo1 O5 Mo3 . . 89.40(12) ?
Mo3 O7 Mo2 3_766 . 120.76(19) ?
C2 O10 Mn1 . . 116.9(3) ?
C2 O10 Mo1 . . 119.4(3) ?
Mn1 O10 Mo1 . . 102.15(15) ?
C2 O10 Mo2 . . 122.9(3) ?
Mn1 O10 Mo2 . . 100.53(15) ?
Mo1 O10 Mo2 . . 89.91(12) ?
C1 O11 Mn1 3_766 . 113.0(3) ?
C1 O11 Mo3 3_766 3_766 122.3(3) ?
Mn1 O11 Mo3 . 3_766 99.62(14) ?
C1 O11 Mo2 3_766 . 123.9(3) ?
Mn1 O11 Mo2 . . 99.92(14) ?
Mo3 O11 Mo2 3_766 . 93.29(12) ?
Mo5 O14 Mo4 . . 123.37(19) ?
C20 O17 Mn2 . . 117.2(3) ?
C20 O17 Mo5 . . 122.2(3) ?
Mn2 O17 Mo5 . . 101.00(16) ?
C20 O17 Mo4 . . 120.0(3) ?
Mn2 O17 Mo4 . . 101.27(15) ?
Mo5 O17 Mo4 . . 89.85(12) ?
C22 O18 Mn2 3_676 . 115.1(3) ?
C22 O18 Mo5 3_676 . 122.8(3) ?
Mn2 O18 Mo5 . . 99.08(15) ?
C22 O18 Mo6 3_676 3_676 123.2(3) ?
Mn2 O18 Mo6 . 3_676 99.71(14) ?
Mo5 O18 Mo6 . 3_676 91.63(13) ?
Mo5 O19 Mo6 . 3_676 122.1(2) ?
Mo6 O23 Mo4 . . 121.6(2) ?
C21 O24 Mn2 . . 116.0(3) ?
C21 O24 Mo4 . . 120.8(3) ?
Mn2 O24 Mo4 . . 102.03(16) ?
C21 O24 Mo6 . . 122.4(3) ?
Mn2 O24 Mo6 . . 100.93(15) ?
Mo4 O24 Mo6 . . 89.72(13) ?
O11 C1 C4 3_766 . 114.4(4) ?
O10 C2 C4 . . 114.6(4) ?
O5 C3 C4 . 3_766 114.6(4) ?
N1 C4 C3 . 3_766 110.1(4) ?
N1 C4 C1 . . 107.3(4) ?
C3 C4 C1 3_766 . 114.4(5) ?
N1 C4 C2 . . 103.1(4) ?
C3 C4 C2 3_766 . 110.4(5) ?
C1 C4 C2 . . 111.0(5) ?
N1 C5 C6 . . 113.9(5) y
C7 C6 C19 . . 120.2(6) ?
C7 C6 C5 . . 118.3(5) ?
C19 C6 C5 . . 121.5(5) ?
C6 C7 C8 . . 123.0(6) ?
C6 C7 C12 . . 119.8(6) ?
C8 C7 C12 . . 117.2(6) ?
C9 C8 C7 . . 121.4(7) ?
C8 C9 C10 . . 121.0(7) ?
C11 C10 C9 . . 120.0(7) ?
C10 C11 C12 . . 120.9(7) ?
C11 C12 C13 . . 121.8(6) ?
C11 C12 C7 . . 119.5(7) ?
C13 C12 C7 . . 118.6(6) ?
C14 C13 C12 . . 122.5(6) ?
C13 C14 C15 . . 121.4(6) ?
C13 C14 C19 . . 119.4(6) ?
C15 C14 C19 . . 119.1(7) ?
C16 C15 C14 . . 121.9(7) ?
C15 C16 C17 . . 119.8(7) ?
C18 C17 C16 . . 121.5(8) ?
C17 C18 C19 . . 121.5(7) ?
C6 C19 C18 . . 124.6(6) ?
C6 C19 C14 . . 119.3(6) ?
C18 C19 C14 . . 116.1(6) ?
O17 C20 C23 . . 114.3(4) ?
O24 C21 C23 . 3_676 114.5(5) ?
O18 C22 C23 3_676 . 114.3(5) ?
N2 C23 C21 . 3_676 110.7(4) ?
N2 C23 C22 . . 107.0(4) ?
C21 C23 C22 3_676 . 112.6(5) ?
N2 C23 C20 . . 103.0(4) ?
C21 C23 C20 3_676 . 111.3(5) ?
C22 C23 C20 . . 111.7(5) ?
N2 C24 C25 . . 109.9(5) y
C26 C25 C38 . . 121.0(6) ?
C26 C25 C24 . . 119.7(6) ?
C38 C25 C24 . . 119.3(6) ?
C25 C26 C27 . . 123.7(7) ?
C25 C26 C31 . . 119.7(7) ?
C27 C26 C31 . . 116.7(7) ?
C28 C27 C26 . . 121.9(8) ?
C27 C28 C29 . . 121.0(9) ?
C30 C29 C28 . . 120.0(9) ?
C29 C30 C31 . . 121.7(8) ?
C32 C31 C30 . . 121.8(7) ?
C32 C31 C26 . . 119.5(7) ?
C30 C31 C26 . . 118.7(8) ?
C31 C32 C33 . . 121.7(6) ?
C34 C33 C32 . . 121.7(7) ?
C34 C33 C38 . . 119.0(7) ?
C32 C33 C38 . . 119.3(6) ?
C35 C34 C33 . . 121.1(7) ?
C34 C35 C36 . . 120.4(7) ?
C37 C36 C35 . . 120.3(8) ?
C36 C37 C38 . . 121.8(7) ?
C25 C38 C37 . . 124.0(6) ?
C25 C38 C33 . . 118.8(7) ?
C37 C38 C33 . . 117.2(6) ?
C40 C39 N3 . . 115.3(5) ?
C41 C40 C39 . . 112.3(5) ?
C40 C41 C42 . . 113.1(6) ?
C44 C43 N3 . . 116.4(5) ?
C43 C44 C45 . . 112.0(6) ?
C46 C45 C44 . . 114.1(7) ?
C48 C47 N3 . . 115.6(5) ?
C49 C48 C47 . . 113.2(6) ?
C50 C49 C48 . . 115.4(7) ?
C52 C51 N3 . . 115.9(5) ?
C51 C52 C53 . . 108.4(6) ?
C54 C53 C52 . . 110.1(9) ?
C56 C55 N5 . . 115.4(5) ?
C57 C56 C55 . . 110.2(6) ?
C58 C57 C56 . . 112.9(8) ?
N5 C59 C60 . . 117.0(5) ?
C61 C60 C59 . . 110.0(6) ?
C62 C61 C60 . . 113.4(8) ?
C64 C63 N5 . . 115.1(5) ?
C63 C64 C65 . . 111.9(6) ?
C64 C65 C66 . . 106.2(9) ?
C68 C67 N5 . . 116.1(5) ?
C67 C68 C69 . . 110.9(6) ?
C70 C69 C68 . . 114.3(7) ?
C72 C71 N4 . . 116.8(6) ?
C73 C72 C71 . . 111.0(7) ?
C74 C73 C72 . . 116.8(11) ?
C76 C75 N4 . . 118.7(7) ?
C75 C76 C77 . . 109.0(8) ?
C78 C77 C76 . . 120.1(13) ?
N4 C79 C80 . . 115.0(7) ?
C79 C80 C81 . . 116.2(9) ?
C82 C81 C80 . . 103.6(11) ?
C84 C83 N4 . . 115.5(6) ?
C85 C84 C83 . . 112.2(7) ?
C84 C85 C86 . . 113.6(8) ?
N6 C89 C88 . . 173(2) ?
C5 N1 C4 . . 119.9(5) y
C24 N2 C23 . . 119.2(5) y
C51 N3 C39 . . 111.2(5) ?
C51 N3 C43 . . 106.7(5) ?
C39 N3 C43 . . 110.8(5) ?
C51 N3 C47 . . 110.0(5) ?
C39 N3 C47 . . 107.8(4) ?
C43 N3 C47 . . 110.4(5) ?
C79 N4 C75 . . 107.1(5) ?
C79 N4 C83 . . 112.3(6) ?
C75 N4 C83 . . 111.7(6) ?
C79 N4 C71 . . 109.3(7) ?
C75 N4 C71 . . 109.7(6) ?
C83 N4 C71 . . 106.7(5) ?
C59 N5 C63 . . 110.9(5) ?
C59 N5 C55 . . 111.3(5) ?
C63 N5 C55 . . 106.8(5) ?
C59 N5 C67 . . 106.5(5) ?
C63 N5 C67 . . 110.6(5) ?
C55 N5 C67 . . 110.8(5) ?

loop_
_geom_bond_atom_site_label_1
_geom_bond_atom_site_label_2
_geom_bond_site_symmetry_2
_geom_bond_distance
_geom_bond_publ_flag
Mn1 O5 3_766 1.912(4) ?
Mn1 O5 . 1.912(4) y
Mn1 O10 3_766 1.928(4) ?
Mn1 O10 . 1.928(4) y
Mn1 O11 . 2.120(3) y
Mn1 O11 3_766 2.120(3) ?
Mn2 O17 3_676 1.934(4) ?
Mn2 O17 . 1.934(4) y
Mn2 O24 . 1.978(4) y
Mn2 O24 3_676 1.978(4) ?
Mn2 O18 . 2.062(4) y
Mn2 O18 3_676 2.062(4) ?
Mo1 O1 . 1.710(4) y
Mo1 O2 . 1.704(4) y
Mo1 O3 . 1.933(4) y
Mo1 O4 . 1.932(4) y
Mo1 O5 . 2.347(4) y
Mo1 O10 . 2.329(4) y
Mo2 O6 . 1.709(4) ?
Mo2 O12 . 1.711(4) ?
Mo2 O4 . 1.920(4) ?
Mo2 O7 . 1.925(4) ?
Mo2 O11 . 2.300(3) ?
Mo2 O10 . 2.453(4) ?
Mo3 O9 . 1.709(4) ?
Mo3 O8 . 1.709(4) ?
Mo3 O7 3_766 1.929(4) ?
Mo3 O3 . 1.932(4) ?
Mo3 O11 3_766 2.308(4) ?
Mo3 O5 . 2.432(4) ?
Mo4 O13 . 1.703(4) y
Mo4 O15 . 1.710(4) y
Mo4 O14 . 1.926(4) y
Mo4 O17 . 2.413(4) y
Mo4 O23 . 1.926(4) y
Mo4 O24 . 2.353(4) y
Mo5 O21 . 1.710(4) ?
Mo5 O16 . 1.711(4) ?
Mo5 O19 . 1.922(4) ?
Mo5 O14 . 1.923(4) ?
Mo5 O18 . 2.329(4) ?
Mo5 O17 . 2.385(4) ?
Mo6 O22 . 1.702(4) ?
Mo6 O20 . 1.697(4) ?
Mo6 O23 . 1.919(4) ?
Mo6 O19 3_676 1.926(4) ?
Mo6 O18 3_676 2.367(4) ?
Mo6 O24 . 2.404(4) ?
O5 C3 . 1.446(6) ?
O7 Mo3 3_766 1.929(4) ?
O10 C2 . 1.434(6) ?
O11 C1 3_766 1.451(6) ?
O11 Mo3 3_766 2.308(4) ?
O17 C20 . 1.439(7) ?
O18 C22 3_676 1.432(6) ?
O18 Mo6 3_676 2.367(4) ?
O19 Mo6 3_676 1.926(4) ?
O24 C21 . 1.443(7) ?
C1 O11 3_766 1.451(6) ?
C1 C4 . 1.539(7) ?
C2 C4 . 1.542(7) ?
C3 C4 3_766 1.534(8) ?
C4 N1 . 1.474(7) ?
C4 C3 3_766 1.534(8) ?
C5 N1 . 1.472(7) ?
C5 C6 . 1.521(8) ?
C6 C7 . 1.409(9) ?
C6 C19 . 1.406(8) ?
C7 C8 . 1.433(9) ?
C7 C12 . 1.445(9) ?
C8 C9 . 1.358(9) ?
C9 C10 . 1.421(11) ?
C10 C11 . 1.362(11) ?
C11 C12 . 1.422(10) ?
C12 C13 . 1.398(10) ?
C13 C14 . 1.366(10) ?
C14 C15 . 1.424(10) ?
C14 C19 . 1.455(9) ?
C15 C16 . 1.346(12) ?
C16 C17 . 1.408(11) ?
C17 C18 . 1.356(10) ?
C18 C19 . 1.445(9) ?
C20 C23 . 1.542(8) ?
C21 C23 3_676 1.541(8) ?
C22 O18 3_676 1.432(6) ?
C22 C23 . 1.536(8) ?
C23 N2 . 1.482(7) ?
C23 C21 3_676 1.541(8) ?
C24 N2 . 1.462(8) ?
C24 C25 . 1.531(9) ?
C25 C26 . 1.392(10) ?
C25 C38 . 1.412(10) ?
C26 C27 . 1.426(11) ?
C26 C31 . 1.448(10) ?
C27 C28 . 1.376(12) ?
C28 C29 . 1.407(13) ?
C29 C30 . 1.340(14) ?
C30 C31 . 1.449(12) ?
C31 C32 . 1.381(11) ?
C32 C33 . 1.401(11) ?
C33 C34 . 1.425(10) ?
C33 C38 . 1.452(9) ?
C34 C35 . 1.344(11) ?
C35 C36 . 1.425(11) ?
C36 C37 . 1.360(10) ?
C37 C38 . 1.420(10) ?
C39 C40 . 1.510(7) ?
C39 N3 . 1.519(6) ?
C40 C41 . 1.504(7) ?
C41 C42 . 1.514(7) ?
C43 C44 . 1.512(7) ?
C43 N3 . 1.513(7) ?
C44 C45 . 1.517(7) ?
C45 C46 . 1.478(8) ?
C47 C48 . 1.523(7) ?
C47 N3 . 1.521(7) ?
C48 C49 . 1.519(8) ?
C49 C50 . 1.501(8) ?
C51 C52 . 1.511(8) ?
C51 N3 . 1.518(7) ?
C52 C53 . 1.521(8) ?
C53 C54 . 1.476(9) ?
C55 C56 . 1.507(10) ?
C55 N5 . 1.527(8) ?
C56 C57 . 1.511(11) ?
C57 C58 . 1.468(14) ?
C59 N5 . 1.514(8) ?
C59 C60 . 1.507(9) ?
C60 C61 . 1.529(11) ?
C61 C62 . 1.526(11) ?
C63 C64 . 1.515(10) ?
C63 N5 . 1.517(8) ?
C64 C65 . 1.533(10) ?
C65 C66 . 1.621(18) ?
C67 C68 . 1.516(10) ?
C67 N5 . 1.533(8) ?
C68 C69 . 1.518(10) ?
C69 C70 . 1.522(10) ?
C71 C72 . 1.516(8) ?
C71 N4 . 1.519(7) ?
C72 C73 . 1.516(9) ?
C73 C74 . 1.498(9) ?
C75 C76 . 1.509(8) ?
C75 N4 . 1.518(7) ?
C76 C77 . 1.523(9) ?
C77 C78 . 1.473(9) ?
C79 N4 . 1.514(7) ?
C79 C80 . 1.507(8) ?
C80 C81 . 1.517(9) ?
C81 C82 . 1.469(9) ?
C83 C84 . 1.513(7) ?
C83 N4 . 1.508(7) ?
C84 C85 . 1.496(8) ?
C85 C86 . 1.495(8) ?
C88 C89 . 1.35(2) ?
C89 N6 . 1.17(2) ?
